data_9012525
loop_
_publ_author_name
'Carling, S. G.'
'Day, P.'
'Visser, D.'

_publ_section_title
;
 Crystal and magnetic structures of layer transition metal phosphate hydrates
 Locality: synthetic
 Sample: T = 21.4 K
 Note: atomic positions from ICSD
;
_journal_name_full 'Inorganic Chemistry'
_journal_page_first 3917
_journal_page_last 3927
_journal_paper_doi 10.1021/ic00119a013
_journal_volume 34
_journal_year 1995
_chemical_formula_structural (ND4)Mn(PO4)*(D2O)
_chemical_formula_sum 'D6 Mn N O5 P'
_chemical_name_mineral 'Niahite (deuterated)'
_space_group_IT_number 31
_symmetry_space_group_name_Hall 'P 2ac -2'
_symmetry_space_group_name_H-M 'P m n 21'
_cell_angle_alpha 90
_cell_angle_beta 90
_cell_angle_gamma 90
_cell_length_a 5.7142
_cell_length_b 8.8255
_cell_length_c 4.8762
_cell_formula_units_Z 2
_cell_volume 245.910
_diffrn_ambient_temperature 21.4
_exptl_crystal_density_diffrn 2.593
_cod_original_formula_sum 'N D6 Mn P O5'
_cod_database_code 9012525

loop_
_symmetry_equiv_pos_as_xyz
x,y,z
1/2+x,-y,1/2+z
-x,y,z
1/2-x,-y,1/2+z

loop_
_atom_site_label
_atom_site_fract_x
_atom_site_fract_y
_atom_site_fract_z
_atom_site_U_iso_or_equiv
N 0.00000 0.52590 0.12240 0.00975
D1 0.00000 0.46400 0.30600 0.02052
D2 0.00000 0.45460 -0.04830 0.01887
D3 0.14850 0.58970 0.12490 0.02774
Mn 0.00000 -0.02100 0.00000 0.00532
P 0.00000 0.19600 0.57680 0.00291
O1 0.00000 0.16740 0.26760 0.00570
O2 0.00000 0.36970 0.62630 0.00557
O3 0.21810 0.12380 0.71640 0.00215
O4 0.00000 0.78470 0.69440 0.01507
D4 0.13120 0.80020 0.57490 0.03040

_database_code_amcsd 0012715
